data_1523055
loop_
_publ_author_name
'Wallbaum, H.J.'

_publ_section_title
;
 Ueber A2 B-Verbindungen vom Al2 Cu-Typ
;
_journal_name_full 'Zeitschrift fuer Metallkunde'
_journal_page_first 218
_journal_page_last 221
_journal_volume 35
_journal_year 1943
_chemical_formula_sum 'Pb2 Pd'
_space_group_IT_number 140
_symmetry_space_group_name_Hall '-I 4 2c'
_symmetry_space_group_name_H-M 'I 4/m c m'
_cell_angle_alpha 90
_cell_angle_beta 90
_cell_angle_gamma 90
_cell_formula_units_Z 4
_cell_length_a 6.849
_cell_length_b 6.849
_cell_length_c 5.833
_cell_volume 273.619
_citation_journal_id_ASTM ZEMTAE
_cod_data_source_file Wallbaum_ZEMTAE_1943_1675.cif
_cod_data_source_block Pb2Pd1
_cod_original_formula_sum 'Pb2 Pd1'
_cod_database_code 1523055

loop_
_symmetry_equiv_pos_as_xyz
x,y,z
-y,x,z
-x,-y,z
y,-x,z
x,-y,-z+1/2
y,x,-z+1/2
-x,y,-z+1/2
-y,-x,-z+1/2
-x,-y,-z
y,-x,-z
x,y,-z
-y,x,-z
-x,y,z-1/2
-y,-x,z-1/2
x,-y,z-1/2
y,x,z-1/2
x+1/2,y+1/2,z+1/2
-y+1/2,x+1/2,z+1/2
-x+1/2,-y+1/2,z+1/2
y+1/2,-x+1/2,z+1/2
x+1/2,-y+1/2,-z+1
y+1/2,x+1/2,-z+1
-x+1/2,y+1/2,-z+1
-y+1/2,-x+1/2,-z+1
-x+1/2,-y+1/2,-z+1/2
y+1/2,-x+1/2,-z+1/2
x+1/2,y+1/2,-z+1/2
-y+1/2,x+1/2,-z+1/2
-x+1/2,y+1/2,z
-y+1/2,-x+1/2,z
x+1/2,-y+1/2,z
y+1/2,x+1/2,z

loop_
_atom_site_label
_atom_site_type_symbol
_atom_site_fract_x
_atom_site_fract_y
_atom_site_fract_z
_atom_site_occupancy
_atom_site_U_iso_or_equiv
Pb1 Pb 0.158 0.658 0 1 0.0
Pd1 Pd 0 0 0.25 1 0.0
